data_1518622
loop_
_publ_author_name
'Cheng, Chi'
'Gao, Naixun'
'Yu, Changjiang'
'Wang, Zhaoyun'
'Wang, Jun'
'Hao, Erhong'
'Wei, Yun'
'Mu, Xiaolong'
'Tian, Yanli'
'Ran, Chongzhao'
'Jiao, Lijuan'

_publ_section_title
;
 Diversity-Oriented Facile Access to Highly Fluorescent Membrane-Permeable
 Benz[c,d]indole N-Heteroarene BF2 Dyes.
;
_journal_issue 2
_journal_name_full 'Organic letters'
_journal_page_first 278
_journal_page_last 281
_journal_paper_doi 10.1021/ol503379c
_journal_volume 17
_journal_year 2015
_chemical_formula_sum 'C15 H10 B F2 N3 S'
_chemical_formula_weight 313.13
_chemical_name_systematic
;

 ?

;
_space_group_IT_number 14
_symmetry_cell_setting monoclinic
_symmetry_space_group_name_Hall '-P 2ybc'
_symmetry_space_group_name_H-M 'P 1 21/c 1'
_atom_sites_solution_hydrogens geom
_atom_sites_solution_primary direct
_atom_sites_solution_secondary difmap
_audit_creation_method SHELXL-97
_cell_angle_alpha 90.00
_cell_angle_beta 102.609(3)
_cell_angle_gamma 90.00
_cell_formula_units_Z 8
_cell_length_a 7.9215(9)
_cell_length_b 14.0077(15)
_cell_length_c 25.071(3)
_cell_measurement_reflns_used 6836
_cell_measurement_temperature 293(2)
_cell_measurement_theta_max 27.44
_cell_measurement_theta_min 2.21
_cell_volume 2714.8(5)
_computing_cell_refinement 'Bruker SMART'
_computing_data_collection 'Bruker SMART'
_computing_data_reduction 'Bruker SAINT'
_computing_molecular_graphics 'Bruker SHELXTL'
_computing_publication_material 'Bruker SHELXTL'
_computing_structure_refinement 'SHELXL-97 (Sheldrick, 1997)'
_computing_structure_solution 'SHELXS-97 (Sheldrick, 1990)'
_diffrn_ambient_temperature 293(2)
_diffrn_measured_fraction_theta_full 0.987
_diffrn_measured_fraction_theta_max 0.987
_diffrn_measurement_device_type 'CCD area detector'
_diffrn_measurement_method 'phi and omega scans'
_diffrn_radiation_monochromator graphite
_diffrn_radiation_source 'fine-focus sealed tube'
_diffrn_radiation_type MoK\a
_diffrn_radiation_wavelength 0.71073
_diffrn_reflns_av_R_equivalents 0.0358
_diffrn_reflns_av_sigmaI/netI 0.0363
_diffrn_reflns_limit_h_max 10
_diffrn_reflns_limit_h_min -10
_diffrn_reflns_limit_k_max 17
_diffrn_reflns_limit_k_min -18
_diffrn_reflns_limit_l_max 32
_diffrn_reflns_limit_l_min -32
_diffrn_reflns_number 22540
_diffrn_reflns_theta_full 27.41
_diffrn_reflns_theta_max 27.41
_diffrn_reflns_theta_min 1.66
_exptl_absorpt_coefficient_mu 0.259
_exptl_absorpt_correction_T_max 0.9746
_exptl_absorpt_correction_T_min 0.9671
_exptl_absorpt_correction_type multi-scan
_exptl_crystal_colour colorless
_exptl_crystal_density_diffrn 1.532
_exptl_crystal_density_method 'not measured'
_exptl_crystal_description block
_exptl_crystal_F_000 1280
_exptl_crystal_size_max 0.13
_exptl_crystal_size_mid 0.12
_exptl_crystal_size_min 0.10
_refine_diff_density_max 0.304
_refine_diff_density_min -0.335
_refine_diff_density_rms 0.058
_refine_ls_extinction_method none
_refine_ls_goodness_of_fit_ref 1.052
_refine_ls_hydrogen_treatment mixed
_refine_ls_matrix_type full
_refine_ls_number_parameters 399
_refine_ls_number_reflns 6110
_refine_ls_number_restraints 0
_refine_ls_restrained_S_all 1.052
_refine_ls_R_factor_all 0.0845
_refine_ls_R_factor_gt 0.0505
_refine_ls_shift/su_max 0.001
_refine_ls_shift/su_mean 0.000
_refine_ls_structure_factor_coef Fsqd
_refine_ls_weighting_details 'calc w=1/[\s^2^(Fo^2^)+(0.0673P)^2^+1.0533P] where P=(Fo^2^+2Fc^2^)/3'
_refine_ls_weighting_scheme calc
_refine_ls_wR_factor_gt 0.1314
_refine_ls_wR_factor_ref 0.1497
_reflns_number_gt 4011
_reflns_number_total 6110
_reflns_threshold_expression >2sigma(I)
_cod_data_source_file ol503379c_si_002.cif
_cod_data_source_block 131107a_0m
_cod_depositor_comments
;
The following automatic conversions were performed:

'_symmetry_cell_setting' value 'Monoclinic' changed to 'monoclinic'
according to
/usr/data/users/saulius/automatic-downloads/current/ACS/lib/dictionaries/cif_core.dic
dictionary named 'cif_core.dic' version 2.4.2 from 2011-04-26.

Automatic conversion script
Id: cif_fix_values 3008 2015-01-20 13:52:24Z robertas 
;
_cod_original_sg_symbol_H-M P21/c
_cod_database_code 1518622

loop_
_symmetry_equiv_pos_as_xyz
'x, y, z'
'-x, y+1/2, -z+1/2'
'-x, -y, -z'
'x, -y-1/2, z-1/2'

loop_
_atom_site_label
_atom_site_type_symbol
_atom_site_fract_x
_atom_site_fract_y
_atom_site_fract_z
_atom_site_U_iso_or_equiv
_atom_site_adp_type
_atom_site_occupancy
_atom_site_symmetry_multiplicity
_atom_site_calc_flag
_atom_site_refinement_flags
B1 B 0.3456(4) 0.6234(2) 0.98279(11) 0.0418(6) Uani 1 1 d .
B2 B 0.9755(3) 0.5243(2) 0.62187(11) 0.0386(6) Uani 1 1 d .
C1 C 0.7742(4) 0.7421(2) 1.03801(12) 0.0613(8) Uani 1 1 d .
H1 H 0.8470 0.7755 1.0659 0.074 Uiso 1 1 calc R
C2 C 0.6168(3) 0.71303(19) 1.04077(11) 0.0485(6) Uani 1 1 d .
C3 C 0.5263(4) 0.7261(2) 1.08660(10) 0.0603(8) Uani 1 1 d .
H3A H 0.5094 0.6650 1.1020 0.090 Uiso 1 1 calc R
H3B H 0.4161 0.7559 1.0731 0.090 Uiso 1 1 calc R
H3C H 0.5952 0.7658 1.1142 0.090 Uiso 1 1 calc R
C4 C 0.6312(3) 0.65835(18) 0.95577(10) 0.0448(6) Uani 1 1 d .
C5 C 0.4420(3) 0.57088(17) 0.89643(10) 0.0397(5) Uani 1 1 d .
C6 C 0.3746(3) 0.51329(17) 0.84779(9) 0.0394(5) Uani 1 1 d .
C7 C 0.4290(3) 0.48775(18) 0.80114(10) 0.0463(6) Uani 1 1 d .
H7 H 0.5357 0.5075 0.7953 0.056 Uiso 1 1 calc R
C8 C 0.3179(4) 0.43101(19) 0.76279(11) 0.0511(7) Uani 1 1 d .
H8 H 0.3527 0.4136 0.7311 0.061 Uiso 1 1 calc R
C9 C 0.1602(4) 0.40000(18) 0.76984(11) 0.0501(6) Uani 1 1 d .
H9 H 0.0908 0.3631 0.7428 0.060 Uiso 1 1 calc R
C10 C 0.1014(3) 0.42324(17) 0.81755(10) 0.0437(6) Uani 1 1 d .
C11 C -0.0567(3) 0.4005(2) 0.83236(11) 0.0531(7) Uani 1 1 d .
H11 H -0.1387 0.3633 0.8093 0.064 Uiso 1 1 calc R
C12 C -0.0884(3) 0.4333(2) 0.88047(12) 0.0546(7) Uani 1 1 d .
H12 H -0.1929 0.4171 0.8893 0.066 Uiso 1 1 calc R
C13 C 0.0289(3) 0.49071(19) 0.91772(10) 0.0461(6) Uani 1 1 d .
H13 H 0.0035 0.5118 0.9502 0.055 Uiso 1 1 calc R
C14 C 0.1811(3) 0.51361(17) 0.90373(9) 0.0386(5) Uani 1 1 d .
C15 C 0.2146(3) 0.47987(17) 0.85453(9) 0.0384(5) Uani 1 1 d .
C16 C 0.5405(3) 0.4168(2) 0.56007(11) 0.0522(7) Uani 1 1 d .
H16 H 0.4689 0.3846 0.5313 0.063 Uiso 1 1 calc R
C17 C 0.7027(3) 0.44184(18) 0.55995(10) 0.0446(6) Uani 1 1 d .
C18 C 0.8000(4) 0.4259(2) 0.51686(11) 0.0565(7) Uani 1 1 d .
H18A H 0.7314 0.3883 0.4881 0.085 Uiso 1 1 calc R
H18B H 0.9056 0.3927 0.5320 0.085 Uiso 1 1 calc R
H18C H 0.8263 0.4862 0.5025 0.085 Uiso 1 1 calc R
C19 C 0.6784(3) 0.49914(18) 0.64327(10) 0.0416(6) Uani 1 1 d .
C20 C 0.8694(3) 0.58171(17) 0.70572(9) 0.0393(5) Uani 1 1 d .
C21 C 0.9367(3) 0.63597(17) 0.75543(9) 0.0389(5) Uani 1 1 d .
C22 C 0.8806(3) 0.65996(18) 0.80218(10) 0.0451(6) Uani 1 1 d .
H22 H 0.7723 0.6413 0.8071 0.054 Uiso 1 1 calc R
C23 C 0.9932(4) 0.71347(19) 0.84190(10) 0.0502(7) Uani 1 1 d .
H23 H 0.9571 0.7303 0.8735 0.060 Uiso 1 1 calc R
C24 C 1.1546(4) 0.74243(19) 0.83646(10) 0.0490(6) Uani 1 1 d .
H24 H 1.2244 0.7775 0.8643 0.059 Uiso 1 1 calc R
C25 C 1.2155(3) 0.71955(17) 0.78913(10) 0.0417(6) Uani 1 1 d .
C26 C 1.3760(3) 0.74103(19) 0.77552(11) 0.0496(6) Uani 1 1 d .
H26 H 1.4593 0.7759 0.7996 0.060 Uiso 1 1 calc R
C27 C 1.4080(3) 0.71039(19) 0.72696(11) 0.0501(6) Uani 1 1 d .
H27 H 1.5135 0.7262 0.7188 0.060 Uiso 1 1 calc R
C28 C 1.2903(3) 0.65619(18) 0.68862(10) 0.0444(6) Uani 1 1 d .
H28 H 1.3165 0.6363 0.6560 0.053 Uiso 1 1 calc R
C29 C 1.1357(3) 0.63401(17) 0.70142(9) 0.0385(5) Uani 1 1 d .
C30 C 1.1009(3) 0.66650(16) 0.75069(9) 0.0381(5) Uani 1 1 d .
F1 F 0.23156(19) 0.69823(12) 0.97863(7) 0.0609(4) Uani 1 1 d .
F2 F 0.3269(2) 0.56372(12) 1.02437(6) 0.0597(4) Uani 1 1 d .
F3 F 1.08175(18) 0.44592(10) 0.62893(6) 0.0542(4) Uani 1 1 d .
F4 F 1.0105(2) 0.58086(11) 0.58094(6) 0.0554(4) Uani 1 1 d .
N1 N 0.5357(2) 0.66431(14) 0.99342(8) 0.0406(5) Uani 1 1 d .
N2 N 0.5921(3) 0.61628(15) 0.90704(8) 0.0457(5) Uani 1 1 d .
N3 N 0.3257(2) 0.56952(14) 0.92907(8) 0.0387(5) Uani 1 1 d .
N4 N 0.7808(2) 0.49013(14) 0.60782(7) 0.0380(4) Uani 1 1 d .
N5 N 0.7143(2) 0.54149(15) 0.69229(8) 0.0441(5) Uani 1 1 d .
N6 N 0.9900(2) 0.58121(14) 0.67421(8) 0.0391(5) Uani 1 1 d .
S1 S 0.47742(8) 0.44997(5) 0.61871(3) 0.0524(2) Uani 1 1 d .
S2 S 0.82941(9) 0.71215(6) 0.97804(3) 0.0629(2) Uani 1 1 d .

loop_
_atom_site_aniso_label
_atom_site_aniso_U_11
_atom_site_aniso_U_22
_atom_site_aniso_U_33
_atom_site_aniso_U_23
_atom_site_aniso_U_13
_atom_site_aniso_U_12
B1 0.0381(14) 0.0494(17) 0.0384(14) -0.0026(12) 0.0093(12) -0.0005(13)
B2 0.0343(13) 0.0419(16) 0.0408(14) -0.0034(12) 0.0108(11) 0.0011(12)
C1 0.0538(17) 0.065(2) 0.0612(17) -0.0085(15) 0.0031(14) -0.0052(15)
C2 0.0466(14) 0.0457(15) 0.0482(14) -0.0029(12) -0.0005(12) -0.0003(12)
C3 0.074(2) 0.0635(19) 0.0441(15) -0.0041(13) 0.0150(14) 0.0112(16)
C4 0.0333(12) 0.0484(15) 0.0527(15) 0.0039(12) 0.0093(11) -0.0029(11)
C5 0.0363(12) 0.0422(14) 0.0417(12) 0.0032(10) 0.0107(10) 0.0021(11)
C6 0.0383(12) 0.0378(13) 0.0429(13) 0.0034(10) 0.0109(10) 0.0041(10)
C7 0.0458(14) 0.0466(15) 0.0501(14) 0.0057(12) 0.0182(12) 0.0075(12)
C8 0.0652(18) 0.0479(16) 0.0433(14) -0.0048(12) 0.0187(13) 0.0085(14)
C9 0.0592(17) 0.0414(15) 0.0475(14) -0.0068(12) 0.0068(13) -0.0016(13)
C10 0.0449(14) 0.0356(13) 0.0489(14) -0.0017(11) 0.0068(12) -0.0014(11)
C11 0.0481(15) 0.0492(16) 0.0598(17) -0.0058(13) 0.0068(13) -0.0139(13)
C12 0.0429(14) 0.0575(17) 0.0659(17) -0.0006(14) 0.0174(13) -0.0125(13)
C13 0.0444(14) 0.0515(16) 0.0451(14) -0.0007(12) 0.0160(11) -0.0047(12)
C14 0.0378(12) 0.0385(13) 0.0388(12) 0.0017(10) 0.0065(10) 0.0002(10)
C15 0.0376(12) 0.0361(13) 0.0416(12) 0.0029(10) 0.0085(10) 0.0021(10)
C16 0.0460(15) 0.0571(17) 0.0502(15) -0.0012(13) 0.0031(12) -0.0017(13)
C17 0.0439(14) 0.0444(15) 0.0436(13) 0.0002(11) 0.0052(11) 0.0040(11)
C18 0.0588(17) 0.0628(18) 0.0521(16) -0.0061(13) 0.0212(13) 0.0004(14)
C19 0.0306(11) 0.0456(15) 0.0484(14) 0.0020(11) 0.0084(10) 0.0002(10)
C20 0.0356(12) 0.0410(14) 0.0420(13) 0.0016(10) 0.0100(10) 0.0039(10)
C21 0.0377(12) 0.0375(13) 0.0409(12) 0.0009(10) 0.0074(10) 0.0013(10)
C22 0.0460(14) 0.0450(15) 0.0476(14) 0.0033(11) 0.0169(12) 0.0026(12)
C23 0.0656(18) 0.0484(16) 0.0387(13) -0.0005(11) 0.0161(13) 0.0054(13)
C24 0.0605(16) 0.0435(15) 0.0400(13) -0.0014(11) 0.0042(12) -0.0031(13)
C25 0.0449(13) 0.0337(13) 0.0438(13) 0.0012(10) 0.0038(11) -0.0002(11)
C26 0.0435(14) 0.0441(15) 0.0579(16) -0.0030(12) 0.0037(12) -0.0093(12)
C27 0.0387(13) 0.0483(16) 0.0644(17) -0.0009(13) 0.0137(12) -0.0068(12)
C28 0.0421(13) 0.0426(14) 0.0511(14) -0.0020(11) 0.0160(11) 0.0006(11)
C29 0.0357(12) 0.0362(13) 0.0431(12) 0.0003(10) 0.0074(10) 0.0006(10)
C30 0.0396(12) 0.0346(13) 0.0399(12) 0.0023(10) 0.0082(10) 0.0030(10)
F1 0.0447(8) 0.0647(10) 0.0723(10) -0.0166(8) 0.0105(8) 0.0104(7)
F2 0.0665(10) 0.0710(11) 0.0445(8) 0.0016(7) 0.0187(7) -0.0155(8)
F3 0.0401(8) 0.0521(9) 0.0691(10) -0.0105(7) 0.0091(7) 0.0103(7)
F4 0.0631(10) 0.0596(10) 0.0487(8) 0.0015(7) 0.0237(7) -0.0100(8)
N1 0.0383(10) 0.0416(12) 0.0405(11) -0.0014(9) 0.0056(9) -0.0006(9)
N2 0.0376(11) 0.0541(13) 0.0478(12) -0.0003(10) 0.0147(9) -0.0052(10)
N3 0.0341(10) 0.0424(12) 0.0398(10) -0.0019(9) 0.0082(8) -0.0041(9)
N4 0.0355(10) 0.0389(11) 0.0383(10) -0.0014(8) 0.0050(8) 0.0036(8)
N5 0.0332(10) 0.0556(13) 0.0448(11) -0.0061(10) 0.0113(9) -0.0044(10)
N6 0.0335(10) 0.0418(11) 0.0430(11) -0.0034(9) 0.0108(8) -0.0022(9)
S1 0.0331(3) 0.0647(5) 0.0587(4) -0.0032(3) 0.0083(3) -0.0046(3)
S2 0.0404(4) 0.0762(6) 0.0719(5) -0.0078(4) 0.0117(3) -0.0169(4)

loop_
_atom_type_symbol
_atom_type_description
_atom_type_scat_dispersion_real
_atom_type_scat_dispersion_imag
_atom_type_scat_source
C C 0.0033 0.0016 'International Tables Vol C Tables 4.2.6.8 and 6.1.1.4'
H H 0.0000 0.0000 'International Tables Vol C Tables 4.2.6.8 and 6.1.1.4'
B B 0.0013 0.0007 'International Tables Vol C Tables 4.2.6.8 and 6.1.1.4'
F F 0.0171 0.0103 'International Tables Vol C Tables 4.2.6.8 and 6.1.1.4'
N N 0.0061 0.0033 'International Tables Vol C Tables 4.2.6.8 and 6.1.1.4'
S S 0.1246 0.1234 'International Tables Vol C Tables 4.2.6.8 and 6.1.1.4'

loop_
_geom_angle_atom_site_label_1
_geom_angle_atom_site_label_2
_geom_angle_atom_site_label_3
_geom_angle
F2 B1 F1 110.2(2)
F2 B1 N3 111.3(2)
F1 B1 N3 111.9(2)
F2 B1 N1 110.5(2)
F1 B1 N1 108.9(2)
N3 B1 N1 103.89(18)
F3 B2 F4 109.91(19)
F3 B2 N6 112.3(2)
F4 B2 N6 110.8(2)
F3 B2 N4 109.1(2)
F4 B2 N4 110.8(2)
N6 B2 N4 103.75(17)
C2 C1 S2 113.2(2)
C2 C1 H1 123.4
S2 C1 H1 123.4
C1 C2 N1 111.6(2)
C1 C2 C3 128.1(3)
N1 C2 C3 120.3(2)
C2 C3 H3A 109.5
C2 C3 H3B 109.5
H3A C3 H3B 109.5
C2 C3 H3C 109.5
H3A C3 H3C 109.5
H3B C3 H3C 109.5
N2 C4 N1 128.5(2)
N2 C4 S2 120.30(18)
N1 C4 S2 111.16(19)
N2 C5 N3 125.7(2)
N2 C5 C6 125.5(2)
N3 C5 C6 108.8(2)
C7 C6 C15 118.4(2)
C7 C6 C5 136.5(2)
C15 C6 C5 105.05(19)
C6 C7 C8 117.6(2)
C6 C7 H7 121.2
C8 C7 H7 121.2
C9 C8 C7 123.1(2)
C9 C8 H8 118.5
C7 C8 H8 118.5
C8 C9 C10 121.0(2)
C8 C9 H9 119.5
C10 C9 H9 119.5
C15 C10 C9 114.4(2)
C15 C10 C11 115.6(2)
C9 C10 C11 130.0(2)
C12 C11 C10 120.0(2)
C12 C11 H11 120.0
C10 C11 H11 120.0
C11 C12 C13 123.6(2)
C11 C12 H12 118.2
C13 C12 H12 118.2
C14 C13 C12 117.0(2)
C14 C13 H13 121.5
C12 C13 H13 121.5
C13 C14 C15 119.7(2)
C13 C14 N3 133.4(2)
C15 C14 N3 106.94(19)
C10 C15 C6 125.6(2)
C10 C15 C14 124.2(2)
C6 C15 C14 110.2(2)
C17 C16 S1 113.1(2)
C17 C16 H16 123.5
S1 C16 H16 123.5
C16 C17 N4 111.8(2)
C16 C17 C18 128.3(3)
N4 C17 C18 119.8(2)
C17 C18 H18A 109.5
C17 C18 H18B 109.5
H18A C18 H18B 109.5
C17 C18 H18C 109.5
H18A C18 H18C 109.5
H18B C18 H18C 109.5
N4 C19 N5 128.0(2)
N4 C19 S1 111.94(18)
N5 C19 S1 120.03(17)
N5 C20 N6 125.2(2)
N5 C20 C21 125.7(2)
N6 C20 C21 109.0(2)
C22 C21 C30 118.3(2)
C22 C21 C20 136.6(2)
C30 C21 C20 105.07(19)
C21 C22 C23 117.4(2)
C21 C22 H22 121.3
C23 C22 H22 121.3
C24 C23 C22 123.3(2)
C24 C23 H23 118.4
C22 C23 H23 118.4
C23 C24 C25 120.8(2)
C23 C24 H24 119.6
C25 C24 H24 119.6
C30 C25 C24 114.5(2)
C30 C25 C26 115.6(2)
C24 C25 C26 130.0(2)
C27 C26 C25 119.9(2)
C27 C26 H26 120.1
C25 C26 H26 120.1
C26 C27 C28 123.7(2)
C26 C27 H27 118.1
C28 C27 H27 118.1
C29 C28 C27 117.1(2)
C29 C28 H28 121.4
C27 C28 H28 121.4
C28 C29 C30 119.5(2)
C28 C29 N6 133.1(2)
C30 C29 N6 107.35(19)
C25 C30 C21 125.8(2)
C25 C30 C29 124.2(2)
C21 C30 C29 110.0(2)
C4 N1 C2 113.9(2)
C4 N1 B1 121.7(2)
C2 N1 B1 124.4(2)
C5 N2 C4 114.6(2)
C5 N3 C14 108.98(19)
C5 N3 B1 125.0(2)
C14 N3 B1 126.00(19)
C19 N4 C17 113.4(2)
C19 N4 B2 121.94(19)
C17 N4 B2 124.45(19)
C20 N5 C19 114.88(19)
C20 N6 C29 108.58(19)
C20 N6 B2 124.9(2)
C29 N6 B2 126.22(18)
C16 S1 C19 89.72(12)
C1 S2 C4 90.14(14)

loop_
_geom_bond_atom_site_label_1
_geom_bond_atom_site_label_2
_geom_bond_distance
B1 F2 1.370(3)
B1 F1 1.372(3)
B1 N3 1.522(3)
B1 N1 1.578(3)
B2 F3 1.371(3)
B2 F4 1.372(3)
B2 N6 1.518(3)
B2 N4 1.580(3)
C1 C2 1.328(4)
C1 S2 1.707(3)
C1 H1 0.9300
C2 N1 1.398(3)
C2 C3 1.493(4)
C3 H3A 0.9600
C3 H3B 0.9600
C3 H3C 0.9600
C4 N2 1.331(3)
C4 N1 1.335(3)
C4 S2 1.721(2)
C5 N2 1.323(3)
C5 N3 1.359(3)
C5 C6 1.462(3)
C6 C7 1.379(3)
C6 C15 1.396(3)
C7 C8 1.401(4)
C7 H7 0.9300
C8 C9 1.370(4)
C8 H8 0.9300
C9 C10 1.413(3)
C9 H9 0.9300
C10 C15 1.389(3)
C10 C11 1.418(3)
C11 C12 1.364(4)
C11 H11 0.9300
C12 C13 1.415(4)
C12 H12 0.9300
C13 C14 1.365(3)
C13 H13 0.9300
C14 C15 1.399(3)
C14 N3 1.418(3)
C16 C17 1.332(4)
C16 S1 1.717(3)
C16 H16 0.9300
C17 N4 1.399(3)
C17 C18 1.475(3)
C18 H18A 0.9600
C18 H18B 0.9600
C18 H18C 0.9600
C19 N4 1.333(3)
C19 N5 1.338(3)
C19 S1 1.721(2)
C20 N5 1.326(3)
C20 N6 1.366(3)
C20 C21 1.458(3)
C21 C22 1.382(3)
C21 C30 1.399(3)
C22 C23 1.400(4)
C22 H22 0.9300
C23 C24 1.376(4)
C23 H23 0.9300
C24 C25 1.412(3)
C24 H24 0.9300
C25 C30 1.387(3)
C25 C26 1.419(3)
C26 C27 1.366(4)
C26 H26 0.9300
C27 C28 1.406(4)
C27 H27 0.9300
C28 C29 1.368(3)
C28 H28 0.9300
C29 C30 1.399(3)
C29 N6 1.415(3)

loop_
_geom_torsion_atom_site_label_1
_geom_torsion_atom_site_label_2
_geom_torsion_atom_site_label_3
_geom_torsion_atom_site_label_4
_geom_torsion
S2 C1 C2 N1 0.2(3)
S2 C1 C2 C3 179.8(2)
N2 C5 C6 C7 -0.6(5)
N3 C5 C6 C7 179.9(3)
N2 C5 C6 C15 179.8(2)
N3 C5 C6 C15 0.3(3)
C15 C6 C7 C8 1.2(3)
C5 C6 C7 C8 -178.4(3)
C6 C7 C8 C9 -0.3(4)
C7 C8 C9 C10 -0.8(4)
C8 C9 C10 C15 1.0(4)
C8 C9 C10 C11 178.5(3)
C15 C10 C11 C12 -0.5(4)
C9 C10 C11 C12 -178.0(3)
C10 C11 C12 C13 0.3(4)
C11 C12 C13 C14 0.1(4)
C12 C13 C14 C15 -0.4(4)
C12 C13 C14 N3 178.6(3)
C9 C10 C15 C6 -0.1(4)
C11 C10 C15 C6 -178.0(2)
C9 C10 C15 C14 178.2(2)
C11 C10 C15 C14 0.3(4)
C7 C6 C15 C10 -1.0(4)
C5 C6 C15 C10 178.7(2)
C7 C6 C15 C14 -179.5(2)
C5 C6 C15 C14 0.2(3)
C13 C14 C15 C10 0.2(4)
N3 C14 C15 C10 -179.1(2)
C13 C14 C15 C6 178.7(2)
N3 C14 C15 C6 -0.5(3)
S1 C16 C17 N4 -0.6(3)
S1 C16 C17 C18 -179.7(2)
N5 C20 C21 C22 3.4(5)
N6 C20 C21 C22 -178.4(3)
N5 C20 C21 C30 -178.1(2)
N6 C20 C21 C30 0.1(3)
C30 C21 C22 C23 -0.1(3)
C20 C21 C22 C23 178.3(3)
C21 C22 C23 C24 -0.2(4)
C22 C23 C24 C25 0.5(4)
C23 C24 C25 C30 -0.5(4)
C23 C24 C25 C26 -179.2(3)
C30 C25 C26 C27 0.6(4)
C24 C25 C26 C27 179.3(3)
C25 C26 C27 C28 -1.0(4)
C26 C27 C28 C29 0.2(4)
C27 C28 C29 C30 0.8(4)
C27 C28 C29 N6 -179.1(2)
C24 C25 C30 C21 0.2(4)
C26 C25 C30 C21 179.2(2)
C24 C25 C30 C29 -178.4(2)
C26 C25 C30 C29 0.5(4)
C22 C21 C30 C25 0.0(4)
C20 C21 C30 C25 -178.8(2)
C22 C21 C30 C29 178.9(2)
C20 C21 C30 C29 0.0(3)
C28 C29 C30 C25 -1.2(4)
N6 C29 C30 C25 178.7(2)
C28 C29 C30 C21 179.9(2)
N6 C29 C30 C21 -0.2(3)
N2 C4 N1 C2 179.3(3)
S2 C4 N1 C2 0.8(3)
N2 C4 N1 B1 -3.4(4)
S2 C4 N1 B1 178.11(18)
C1 C2 N1 C4 -0.7(3)
C3 C2 N1 C4 179.7(2)
C1 C2 N1 B1 -177.9(2)
C3 C2 N1 B1 2.5(4)
F2 B1 N1 C4 127.8(2)
F1 B1 N1 C4 -111.0(2)
N3 B1 N1 C4 8.3(3)
F2 B1 N1 C2 -55.2(3)
F1 B1 N1 C2 65.9(3)
N3 B1 N1 C2 -174.7(2)
N3 C5 N2 C4 4.2(4)
C6 C5 N2 C4 -175.3(2)
N1 C4 N2 C5 -3.6(4)
S2 C4 N2 C5 174.76(19)
N2 C5 N3 C14 179.8(2)
C6 C5 N3 C14 -0.6(3)
N2 C5 N3 B1 2.4(4)
C6 C5 N3 B1 -178.0(2)
C13 C14 N3 C5 -178.4(3)
C15 C14 N3 C5 0.7(3)
C13 C14 N3 B1 -1.0(4)
C15 C14 N3 B1 178.1(2)
F2 B1 N3 C5 -126.9(2)
F1 B1 N3 C5 109.3(3)
N1 B1 N3 C5 -8.0(3)
F2 B1 N3 C14 56.1(3)
F1 B1 N3 C14 -67.7(3)
N1 B1 N3 C14 175.0(2)
N5 C19 N4 C17 -179.8(2)
S1 C19 N4 C17 -1.1(3)
N5 C19 N4 B2 4.7(4)
S1 C19 N4 B2 -176.58(17)
C16 C17 N4 C19 1.1(3)
C18 C17 N4 C19 -179.7(2)
C16 C17 N4 B2 176.5(2)
C18 C17 N4 B2 -4.4(4)
F3 B2 N4 C19 109.1(2)
F4 B2 N4 C19 -129.8(2)
N6 B2 N4 C19 -10.9(3)
F3 B2 N4 C17 -65.9(3)
F4 B2 N4 C17 55.2(3)
N6 B2 N4 C17 174.1(2)
N6 C20 N5 C19 -1.0(4)
C21 C20 N5 C19 177.0(2)
N4 C19 N5 C20 2.4(4)
S1 C19 N5 C20 -176.25(18)
N5 C20 N6 C29 178.0(2)
C21 C20 N6 C29 -0.2(3)
N5 C20 N6 B2 -7.9(4)
C21 C20 N6 B2 173.8(2)
C28 C29 N6 C20 -179.8(3)
C30 C29 N6 C20 0.3(3)
C28 C29 N6 B2 6.2(4)
C30 C29 N6 B2 -173.7(2)
F3 B2 N6 C20 -105.2(3)
F4 B2 N6 C20 131.5(2)
N4 B2 N6 C20 12.5(3)
F3 B2 N6 C29 67.9(3)
F4 B2 N6 C29 -55.5(3)
N4 B2 N6 C29 -174.4(2)
C17 C16 S1 C19 0.0(2)
N4 C19 S1 C16 0.61(19)
N5 C19 S1 C16 179.5(2)
C2 C1 S2 C4 0.2(3)
N2 C4 S2 C1 -179.2(2)
N1 C4 S2 C1 -0.6(2)
